data_2226158
loop_
_publ_author_name
'Hemamalini, Madhukar'
'Fun, Hoong-Kun'

_publ_section_title
;
 2-Amino-5-chloropyridinium 2-carboxyacetate
;
_journal_coeditor_code HB5466
_journal_issue 6
_journal_name_full 'Acta Crystallographica Section E'
_journal_page_first o1496
_journal_page_last o1497
_journal_paper_doi 10.1107/S1600536810019677
_journal_volume 66
_journal_year 2010
_chemical_formula_iupac 'C5 H6 Cl N2 +, C3 H3 O4 -'
_chemical_formula_moiety 'C5 H6 Cl N2 +, C3 H3 O4 -'
_chemical_formula_sum 'C8 H9 Cl N2 O4'
_chemical_formula_weight 232.62
_chemical_name_common
;
2-Amino-5-chloropyridinium hydrogen malonate
;
_chemical_name_systematic
;
2-Amino-5-chloropyridinium 2-carboxyacetate
;
_space_group_IT_number 14
_symmetry_cell_setting monoclinic
_symmetry_space_group_name_Hall '-P 2ybc'
_symmetry_space_group_name_H-M 'P 1 21/c 1'
_atom_sites_solution_hydrogens geom
_atom_sites_solution_primary direct
_atom_sites_solution_secondary difmap
_audit_creation_method SHELXL-97
_cell_angle_alpha 90.00
_cell_angle_beta 94.518(3)
_cell_angle_gamma 90.00
_cell_formula_units_Z 8
_cell_length_a 15.6971(19)
_cell_length_b 16.866(2)
_cell_length_c 7.4662(10)
_cell_measurement_reflns_used 3966
_cell_measurement_temperature 100.00(10)
_cell_measurement_theta_max 29.54
_cell_measurement_theta_min 2.60
_cell_volume 1970.5(4)
_computing_cell_refinement 'SAINT (Bruker, 2009)'
_computing_data_collection 'APEX2 (Bruker, 2009)'
_computing_data_reduction 'SAINT (Bruker, 2009)'
_computing_molecular_graphics 'SHELXTL (Sheldrick, 2008)'
_computing_publication_material 'SHELXTL (Sheldrick, 2008) and PLATON (Spek, 2009)'
_computing_structure_refinement 'SHELXTL (Sheldrick, 2008)'
_computing_structure_solution 'SHELXTL (Sheldrick, 2008)'
_diffrn_ambient_temperature 100.00(10)
_diffrn_measured_fraction_theta_full 0.997
_diffrn_measured_fraction_theta_max 0.997
_diffrn_measurement_device_type
;
Bruker APEXII DUO CCD
;
_diffrn_measurement_method '\f and \w scans'
_diffrn_radiation_monochromator graphite
_diffrn_radiation_source 'fine-focus sealed tube'
_diffrn_radiation_type MoK\a
_diffrn_radiation_wavelength 0.71073
_diffrn_reflns_av_R_equivalents 0.0497
_diffrn_reflns_av_sigmaI/netI 0.0476
_diffrn_reflns_limit_h_max 22
_diffrn_reflns_limit_h_min -22
_diffrn_reflns_limit_k_max 23
_diffrn_reflns_limit_k_min -23
_diffrn_reflns_limit_l_max 10
_diffrn_reflns_limit_l_min -10
_diffrn_reflns_number 22474
_diffrn_reflns_theta_full 30.13
_diffrn_reflns_theta_max 30.13
_diffrn_reflns_theta_min 1.30
_diffrn_standards_number 0
_exptl_absorpt_coefficient_mu 0.384
_exptl_absorpt_correction_T_max 0.973
_exptl_absorpt_correction_T_min 0.921
_exptl_absorpt_correction_type multi-scan
_exptl_absorpt_process_details '(SADABS; Bruker, 2009)'
_exptl_crystal_colour colourless
_exptl_crystal_density_diffrn 1.568
_exptl_crystal_density_method 'not measured'
_exptl_crystal_description needle
_exptl_crystal_F_000 960
_exptl_crystal_size_max 0.22
_exptl_crystal_size_mid 0.14
_exptl_crystal_size_min 0.07
_refine_diff_density_max 0.370
_refine_diff_density_min -0.291
_refine_ls_extinction_method none
_refine_ls_goodness_of_fit_ref 1.014
_refine_ls_hydrogen_treatment mixed
_refine_ls_matrix_type full
_refine_ls_number_parameters 343
_refine_ls_number_reflns 5811
_refine_ls_number_restraints 0
_refine_ls_restrained_S_all 1.014
_refine_ls_R_factor_all 0.0634
_refine_ls_R_factor_gt 0.0397
_refine_ls_shift/su_max 0.001
_refine_ls_shift/su_mean 0.000
_refine_ls_structure_factor_coef Fsqd
_refine_ls_weighting_details 'calc w=1/[\s^2^(Fo^2^)+(0.0434P)^2^+0.3626P] where P=(Fo^2^+2Fc^2^)/3'
_refine_ls_weighting_scheme calc
_refine_ls_wR_factor_gt 0.0869
_refine_ls_wR_factor_ref 0.0973
_reflns_number_gt 4314
_reflns_number_total 5811
_reflns_threshold_expression I>2\s(I)
_cod_data_source_file hb5466.cif
_cod_data_source_block I
_cod_original_sg_symbol_H-M 'P 21/c'
_cod_database_code 2226158
_cod_database_fobs_code 2226158

loop_
_symmetry_equiv_pos_as_xyz
'x, y, z'
'-x, y+1/2, -z+1/2'
'-x, -y, -z'
'x, -y-1/2, z-1/2'

loop_
_atom_site_type_symbol
_atom_site_label
_atom_site_fract_x
_atom_site_fract_y
_atom_site_fract_z
_atom_site_U_iso_or_equiv
_atom_site_adp_type
_atom_site_calc_flag
_atom_site_refinement_flags
_atom_site_occupancy
_atom_site_disorder_assembly
_atom_site_disorder_group
Cl Cl1A 1.10339(2) 0.51132(2) 0.62925(6) 0.02059(10) Uani d . 1 . .
N N1A 0.96753(8) 0.70248(8) 0.71311(18) 0.0154(3) Uani d . 1 . .
N N2A 0.98853(9) 0.83754(8) 0.6948(2) 0.0201(3) Uani d . 1 . .
C C1A 0.99204(10) 0.62574(9) 0.7005(2) 0.0158(3) Uani d . 1 . .
C C2A 1.07092(10) 0.60860(9) 0.6478(2) 0.0161(3) Uani d . 1 . .
C C3A 1.12584(10) 0.67048(10) 0.6084(2) 0.0185(3) Uani d . 1 . .
C C4A 1.10044(10) 0.74747(9) 0.6221(2) 0.0183(3) Uani d . 1 . .
C C5A 1.01808(10) 0.76410(9) 0.6772(2) 0.0153(3) Uani d . 1 . .
O O1A 0.80991(7) 0.72010(7) 0.78892(17) 0.0217(3) Uani d . 1 . .
O O2A 0.82767(7) 0.84610(6) 0.87375(16) 0.0188(2) Uani d . 1 . .
O O3A 0.59603(7) 0.85002(7) 1.08754(16) 0.0210(3) Uani d . 1 . .
O O4A 0.71363(7) 0.91411(7) 1.02782(17) 0.0202(2) Uani d . 1 . .
C C6A 0.78450(10) 0.78253(9) 0.8570(2) 0.0152(3) Uani d . 1 . .
C C7A 0.69498(10) 0.78000(9) 0.9200(2) 0.0150(3) Uani d . 1 . .
C C8A 0.66443(10) 0.85090(9) 1.0200(2) 0.0156(3) Uani d . 1 . .
Cl Cl1B 0.63656(3) 0.19876(2) 0.73072(6) 0.02333(10) Uani d . 1 . .
N N1B 0.49352(8) 0.38598(8) 0.80976(18) 0.0157(3) Uani d . 1 . .
N N2B 0.50075(9) 0.51989(8) 0.7476(2) 0.0208(3) Uani d . 1 . .
C C1B 0.52319(10) 0.31042(9) 0.8071(2) 0.0164(3) Uani d . 1 . .
C C2B 0.59873(10) 0.29500(10) 0.7381(2) 0.0175(3) Uani d . 1 . .
C C3B 0.64554(10) 0.35768(10) 0.6699(2) 0.0200(3) Uani d . 1 . .
C C4B 0.61446(10) 0.43307(10) 0.6713(2) 0.0192(3) Uani d . 1 . .
C C5B 0.53518(10) 0.44787(9) 0.7429(2) 0.0162(3) Uani d . 1 . .
O O1B 0.34096(7) 0.39509(6) 0.92022(17) 0.0215(3) Uani d . 1 . .
O O2B 0.33226(7) 0.52644(6) 0.89745(17) 0.0209(3) Uani d . 1 . .
O O3B 0.10788(7) 0.53283(7) 1.13690(18) 0.0270(3) Uani d . 1 . .
O O4B 0.21003(7) 0.59797(7) 1.01198(17) 0.0213(3) Uani d . 1 . .
C C6B 0.30412(10) 0.45958(9) 0.9424(2) 0.0157(3) Uani d . 1 . .
C C7B 0.22061(10) 0.45532(9) 1.0316(2) 0.0163(3) Uani d . 1 . .
C C8B 0.17473(10) 0.53207(9) 1.0644(2) 0.0172(3) Uani d . 1 . .
H H1A 0.9511(11) 0.5865(11) 0.730(2) 0.016(4) Uiso d . 1 . .
H H1B 0.4871(12) 0.2697(12) 0.856(3) 0.026(5) Uiso d . 1 . .
H H3A 1.1788(13) 0.6612(11) 0.572(3) 0.025(5) Uiso d . 1 . .
H H3B 0.7003(13) 0.3485(11) 0.623(3) 0.026(5) Uiso d . 1 . .
H H4A 1.1372(13) 0.7899(12) 0.597(3) 0.028(5) Uiso d . 1 . .
H H4B 0.6435(13) 0.4767(12) 0.626(3) 0.026(5) Uiso d . 1 . .
H H7AA 0.6570(12) 0.7744(11) 0.815(3) 0.023(5) Uiso d . 1 . .
H H7AB 0.6906(13) 0.7322(12) 0.991(3) 0.029(5) Uiso d . 1 . .
H H7BA 0.1847(14) 0.4223(13) 0.967(3) 0.035(6) Uiso d . 1 . .
H H7BB 0.2294(13) 0.4291(12) 1.145(3) 0.031(6) Uiso d . 1 . .
H H1NA 0.9120(14) 0.7144(13) 0.738(3) 0.035(6) Uiso d . 1 . .
H H2NA 0.9348(14) 0.8461(12) 0.743(3) 0.033(6) Uiso d . 1 . .
H H3NA 1.0235(14) 0.8762(14) 0.680(3) 0.041(6) Uiso d . 1 . .
H H1NB 0.4410(14) 0.3956(12) 0.851(3) 0.034(6) Uiso d . 1 . .
H H2NB 0.4509(13) 0.5249(12) 0.793(3) 0.028(5) Uiso d . 1 . .
H H3NB 0.5290(14) 0.5628(14) 0.702(3) 0.038(6) Uiso d . 1 . .
H H1OA 0.7643(16) 0.8995(15) 0.976(3) 0.051(7) Uiso d . 1 . .
H H1OB 0.2602(17) 0.5811(16) 0.965(4) 0.058(8) Uiso d . 1 . .

loop_
_atom_site_aniso_label
_atom_site_aniso_U_11
_atom_site_aniso_U_22
_atom_site_aniso_U_33
_atom_site_aniso_U_12
_atom_site_aniso_U_13
_atom_site_aniso_U_23
Cl1A 0.02137(19) 0.01383(18) 0.0268(2) 0.00466(14) 0.00314(16) -0.00142(16)
N1A 0.0130(6) 0.0137(6) 0.0202(7) -0.0002(5) 0.0045(5) -0.0004(5)
N2A 0.0188(7) 0.0131(7) 0.0292(8) -0.0008(5) 0.0074(6) 0.0005(6)
C1A 0.0172(7) 0.0120(7) 0.0182(7) -0.0011(6) 0.0025(6) -0.0002(6)
C2A 0.0172(7) 0.0128(7) 0.0182(7) 0.0019(5) 0.0016(6) -0.0007(6)
C3A 0.0134(7) 0.0198(8) 0.0228(8) 0.0008(6) 0.0054(6) -0.0010(7)
C4A 0.0161(7) 0.0156(7) 0.0238(8) -0.0030(6) 0.0054(6) 0.0015(6)
C5A 0.0165(7) 0.0147(7) 0.0149(7) -0.0015(5) 0.0018(6) 0.0004(6)
O1A 0.0173(5) 0.0146(5) 0.0346(7) -0.0007(4) 0.0101(5) -0.0051(5)
O2A 0.0185(5) 0.0132(5) 0.0255(6) -0.0037(4) 0.0074(5) -0.0022(5)
O3A 0.0193(5) 0.0195(6) 0.0250(6) 0.0019(4) 0.0080(5) -0.0011(5)
O4A 0.0225(6) 0.0123(5) 0.0272(6) -0.0009(4) 0.0096(5) -0.0026(5)
C6A 0.0155(7) 0.0137(7) 0.0165(7) 0.0004(5) 0.0023(6) 0.0013(6)
C7A 0.0150(7) 0.0122(7) 0.0178(7) -0.0013(5) 0.0023(6) -0.0001(6)
C8A 0.0187(7) 0.0128(7) 0.0154(7) 0.0016(5) 0.0026(6) 0.0025(6)
Cl1B 0.0262(2) 0.0190(2) 0.0250(2) 0.00833(15) 0.00331(16) 0.00035(17)
N1B 0.0148(6) 0.0144(6) 0.0184(6) -0.0006(5) 0.0038(5) 0.0001(5)
N2B 0.0198(7) 0.0146(7) 0.0288(8) -0.0001(5) 0.0081(6) 0.0015(6)
C1B 0.0177(7) 0.0140(7) 0.0174(7) -0.0003(6) 0.0011(6) 0.0013(6)
C2B 0.0191(7) 0.0166(7) 0.0164(7) 0.0037(6) -0.0006(6) -0.0007(6)
C3B 0.0161(7) 0.0249(8) 0.0195(8) 0.0010(6) 0.0053(6) -0.0024(7)
C4B 0.0176(7) 0.0194(8) 0.0212(8) -0.0032(6) 0.0061(6) -0.0009(7)
C5B 0.0176(7) 0.0148(7) 0.0162(7) -0.0025(6) 0.0015(6) -0.0010(6)
O1B 0.0192(5) 0.0124(5) 0.0342(7) 0.0012(4) 0.0110(5) 0.0018(5)
O2B 0.0208(6) 0.0119(5) 0.0312(7) -0.0005(4) 0.0094(5) 0.0013(5)
O3B 0.0246(6) 0.0194(6) 0.0392(8) 0.0045(5) 0.0157(6) 0.0017(6)
O4B 0.0199(6) 0.0128(5) 0.0321(7) 0.0012(4) 0.0082(5) -0.0002(5)
C6B 0.0162(7) 0.0137(7) 0.0175(7) 0.0013(5) 0.0024(6) -0.0002(6)
C7B 0.0170(7) 0.0113(7) 0.0212(8) 0.0015(5) 0.0054(6) 0.0016(6)
C8B 0.0178(7) 0.0147(7) 0.0193(8) 0.0020(6) 0.0016(6) 0.0005(6)

loop_
_atom_type_symbol
_atom_type_description
_atom_type_scat_dispersion_real
_atom_type_scat_dispersion_imag
_atom_type_scat_source
C C 0.0033 0.0016 'International Tables Vol C Tables 4.2.6.8 and 6.1.1.4'
H H 0.0000 0.0000 'International Tables Vol C Tables 4.2.6.8 and 6.1.1.4'
N N 0.0061 0.0033 'International Tables Vol C Tables 4.2.6.8 and 6.1.1.4'
O O 0.0106 0.0060 'International Tables Vol C Tables 4.2.6.8 and 6.1.1.4'
Cl Cl 0.1484 0.1585 'International Tables Vol C Tables 4.2.6.8 and 6.1.1.4'

loop_
_geom_angle_atom_site_label_1
_geom_angle_atom_site_label_2
_geom_angle_atom_site_label_3
_geom_angle_site_symmetry_1
_geom_angle_site_symmetry_3
_geom_angle
_geom_angle_publ_flag
C5A N1A C1A . . 123.22(13) ?
C5A N1A H1NA . . 116.7(13) ?
C1A N1A H1NA . . 119.8(13) ?
C5A N2A H2NA . . 120.2(13) ?
C5A N2A H3NA . . 117.3(15) ?
H2NA N2A H3NA . . 121.5(19) ?
N1A C1A C2A . . 119.54(14) ?
N1A C1A H1A . . 116.4(11) ?
C2A C1A H1A . . 124.1(11) ?
C1A C2A C3A . . 119.49(14) ?
C1A C2A Cl1A . . 120.43(12) ?
C3A C2A Cl1A . . 120.07(12) ?
C4A C3A C2A . . 120.35(14) ?
C4A C3A H3A . . 117.8(12) ?
C2A C3A H3A . . 121.9(12) ?
C3A C4A C5A . . 119.31(14) ?
C3A C4A H4A . . 121.2(12) ?
C5A C4A H4A . . 119.5(12) ?
N2A C5A N1A . . 118.84(14) ?
N2A C5A C4A . . 123.08(14) ?
N1A C5A C4A . . 118.08(14) ?
C8A O4A H1OA . . 106.3(15) ?
O1A C6A O2A . . 124.57(14) ?
O1A C6A C7A . . 115.85(13) ?
O2A C6A C7A . . 119.57(13) ?
C8A C7A C6A . . 118.02(13) ?
C8A C7A H7AA . . 106.5(12) ?
C6A C7A H7AA . . 106.5(12) ?
C8A C7A H7AB . . 110.6(12) ?
C6A C7A H7AB . . 107.4(12) ?
H7AA C7A H7AB . . 107.4(16) ?
O3A C8A O4A . . 121.58(14) ?
O3A C8A C7A . . 121.26(14) ?
O4A C8A C7A . . 117.15(13) ?
C5B N1B C1B . . 122.97(14) ?
C5B N1B H1NB . . 117.6(13) ?
C1B N1B H1NB . . 119.3(13) ?
C5B N2B H2NB . . 118.2(13) ?
C5B N2B H3NB . . 119.7(14) ?
H2NB N2B H3NB . . 122.1(19) ?
C2B C1B N1B . . 119.84(15) ?
C2B C1B H1B . . 123.8(12) ?
N1B C1B H1B . . 116.4(12) ?
C1B C2B C3B . . 119.44(15) ?
C1B C2B Cl1B . . 120.34(13) ?
C3B C2B Cl1B . . 120.22(12) ?
C4B C3B C2B . . 120.10(15) ?
C4B C3B H3B . . 118.8(12) ?
C2B C3B H3B . . 121.1(12) ?
C3B C4B C5B . . 119.59(15) ?
C3B C4B H4B . . 122.9(12) ?
C5B C4B H4B . . 117.5(12) ?
N2B C5B N1B . . 119.12(14) ?
N2B C5B C4B . . 122.84(15) ?
N1B C5B C4B . . 118.04(14) ?
C8B O4B H1OB . . 104.0(16) ?
O1B C6B O2B . . 124.45(14) ?
O1B C6B C7B . . 116.22(13) ?
O2B C6B C7B . . 119.33(13) ?
C8B C7B C6B . . 118.02(13) ?
C8B C7B H7BA . . 109.3(13) ?
C6B C7B H7BA . . 108.6(13) ?
C8B C7B H7BB . . 106.9(12) ?
C6B C7B H7BB . . 109.9(12) ?
H7BA C7B H7BB . . 103.1(18) ?
O3B C8B O4B . . 121.41(14) ?
O3B C8B C7B . . 121.29(14) ?
O4B C8B C7B . . 117.29(13) ?

loop_
_geom_bond_atom_site_label_1
_geom_bond_atom_site_label_2
_geom_bond_site_symmetry_2
_geom_bond_distance
_geom_bond_publ_flag
Cl1A C2A . 1.7268(16) ?
N1A C5A . 1.3472(19) ?
N1A C1A . 1.3557(19) ?
N1A H1NA . 0.93(2) ?
N2A C5A . 1.333(2) ?
N2A H2NA . 0.95(2) ?
N2A H3NA . 0.87(2) ?
C1A C2A . 1.360(2) ?
C1A H1A . 0.959(18) ?
C2A C3A . 1.400(2) ?
C3A C4A . 1.365(2) ?
C3A H3A . 0.91(2) ?
C4A C5A . 1.415(2) ?
C4A H4A . 0.95(2) ?
O1A C6A . 1.2481(18) ?
O2A C6A . 1.2692(18) ?
O3A C8A . 1.2217(19) ?
O4A C8A . 1.3150(18) ?
O4A H1OA . 0.94(3) ?
C6A C7A . 1.517(2) ?
C7A C8A . 1.508(2) ?
C7A H7AA . 0.95(2) ?
C7A H7AB . 0.97(2) ?
Cl1B C2B . 1.7308(16) ?
N1B C5B . 1.3484(19) ?
N1B C1B . 1.358(2) ?
N1B H1NB . 0.92(2) ?
N2B C5B . 1.331(2) ?
N2B H2NB . 0.88(2) ?
N2B H3NB . 0.93(2) ?
C1B C2B . 1.355(2) ?
C1B H1B . 0.98(2) ?
C2B C3B . 1.406(2) ?
C3B C4B . 1.362(2) ?
C3B H3B . 0.96(2) ?
C4B C5B . 1.415(2) ?
C4B H4B . 0.94(2) ?
O1B C6B . 1.2491(18) ?
O2B C6B . 1.2660(19) ?
O3B C8B . 1.2181(19) ?
O4B C8B . 1.3153(19) ?
O4B H1OB . 0.93(3) ?
C6B C7B . 1.518(2) ?
C7B C8B . 1.511(2) ?
C7B H7BA . 0.90(2) ?
C7B H7BB . 0.95(2) ?

loop_
_geom_hbond_atom_site_label_D
_geom_hbond_atom_site_label_H
_geom_hbond_atom_site_label_A
_geom_hbond_site_symmetry_A
_geom_hbond_distance_DH
_geom_hbond_distance_HA
_geom_hbond_distance_DA
_geom_hbond_angle_DHA
_geom_hbond_publ_flag
N1A H1NA O1A . 0.93(2) 1.68(2) 2.5982(17) 171(2) yes
N2A H2NA O2A . 0.95(2) 2.01(2) 2.9518(19) 169.1(18) yes
N2A H3NA O3B 4_675 0.87(2) 2.07(2) 2.9333(18) 178(2) yes
N1B H1NB O1B . 0.92(2) 1.69(2) 2.5980(17) 169(2) yes
N2B H2NB O2B . 0.88(2) 2.08(2) 2.9538(19) 175(2) yes
N2B H3NB O3A 4_575 0.93(2) 2.04(2) 2.9598(19) 175(2) yes
O4A H1OA O2A . 0.94(2) 1.58(2) 2.4835(16) 158(2) yes
O4B H1OB O2B . 0.93(3) 1.57(3) 2.4752(16) 162(3) yes
C1A H1A O3B 3_667 0.960(18) 2.458(18) 3.374(2) 159.6(14) yes
C1B H1B O3A 3_667 0.98(2) 2.46(2) 3.417(2) 166.1(18) yes
C7A H7AB O1B 3_667 0.97(2) 2.31(2) 3.2509(19) 162.6(18) yes
C7B H7BB O4A 2_647 0.96(2) 2.55(2) 3.440(2) 155.7(16) yes
C4A H4A O4B 4_675 0.95(2) 2.32(2) 3.264(2) 171.6(18) yes
C4B H4B O4A 4_575 0.94(2) 2.30(2) 3.237(2) 177.4(17) yes

loop_
_geom_torsion_atom_site_label_1
_geom_torsion_atom_site_label_2
_geom_torsion_atom_site_label_3
_geom_torsion_atom_site_label_4
_geom_torsion_site_symmetry_1
_geom_torsion_site_symmetry_2
_geom_torsion_site_symmetry_3
_geom_torsion_site_symmetry_4
_geom_torsion
_geom_torsion_publ_flag
C5A N1A C1A C2A . . . . -0.6(2) ?
N1A C1A C2A C3A . . . . 0.4(2) ?
N1A C1A C2A Cl1A . . . . -179.58(12) ?
C1A C2A C3A C4A . . . . -0.2(3) ?
Cl1A C2A C3A C4A . . . . 179.75(14) ?
C2A C3A C4A C5A . . . . 0.2(3) ?
C1A N1A C5A N2A . . . . -179.49(15) ?
C1A N1A C5A C4A . . . . 0.6(2) ?
C3A C4A C5A N2A . . . . 179.68(17) ?
C3A C4A C5A N1A . . . . -0.4(2) ?
O1A C6A C7A C8A . . . . 173.93(14) ?
O2A C6A C7A C8A . . . . -6.9(2) ?
C6A C7A C8A O3A . . . . -173.71(15) ?
C6A C7A C8A O4A . . . . 7.8(2) ?
C5B N1B C1B C2B . . . . 1.4(2) ?
N1B C1B C2B C3B . . . . 0.0(2) ?
N1B C1B C2B Cl1B . . . . -179.02(12) ?
C1B C2B C3B C4B . . . . -0.8(3) ?
Cl1B C2B C3B C4B . . . . 178.16(13) ?
C2B C3B C4B C5B . . . . 0.4(3) ?
C1B N1B C5B N2B . . . . 178.66(15) ?
C1B N1B C5B C4B . . . . -1.7(2) ?
C3B C4B C5B N2B . . . . -179.60(16) ?
C3B C4B C5B N1B . . . . 0.8(2) ?
O1B C6B C7B C8B . . . . 178.82(15) ?
O2B C6B C7B C8B . . . . -0.5(2) ?
C6B C7B C8B O3B . . . . -179.34(16) ?
C6B C7B C8B O4B . . . . 0.5(2) ?
